data_4506581
loop_
_publ_author_name
'Xue, Wei-Jian'
'Li, Qi'
'Gao, Fang-Fang'
'Zhu, Yan-Ping'
'Wang, Jun-Gang'
'Zhang, Wei'
'Wu, An-Xin'

_publ_section_title
;
 Diversity-Oriented Synthesis of Chromenes via Metal-Free Domino Reactions
 from Ketones and Phenols.
;
_journal_issue 8
_journal_name_full 'ACS combinatorial science'
_journal_page_first 478
_journal_page_last 483
_journal_paper_doi 10.1021/co3000506
_journal_volume 14
_journal_year 2012
_chemical_formula_sum 'C17 H24 O3'
_chemical_formula_weight 276.36
_chemical_name_systematic
; 
 ? 
;
_space_group_IT_number 14
_symmetry_cell_setting monoclinic
_symmetry_space_group_name_Hall '-P 2yn'
_symmetry_space_group_name_H-M 'P 1 21/n 1'
_atom_sites_solution_hydrogens geom
_atom_sites_solution_primary direct
_atom_sites_solution_secondary difmap
_audit_creation_method SHELXL-97
_cell_angle_alpha 90.00
_cell_angle_beta 96.513(4)
_cell_angle_gamma 90.00
_cell_formula_units_Z 4
_cell_length_a 8.362(2)
_cell_length_b 16.147(4)
_cell_length_c 11.767(3)
_cell_measurement_reflns_used 3616
_cell_measurement_temperature 298(2)
_cell_measurement_theta_max 23.72
_cell_measurement_theta_min 2.15
_cell_volume 1578.5(7)
_computing_cell_refinement 'Bruker SAINT'
_computing_data_collection 'Bruker APEX2'
_computing_data_reduction 'Bruker SAINT'
_computing_molecular_graphics 'Bruker SHELXTL'
_computing_publication_material 'Bruker SHELXTL'
_computing_structure_refinement 'SHELXL-97 (Sheldrick, 2008)'
_computing_structure_solution 'SHELXS-97 (Sheldrick, 2008)'
_diffrn_ambient_temperature 298(2)
_diffrn_measured_fraction_theta_full 0.989
_diffrn_measured_fraction_theta_max 0.989
_diffrn_measurement_device_type 'Bruker APEX-II CCD'
_diffrn_measurement_method '\f and \w scans'
_diffrn_radiation_monochromator graphite
_diffrn_radiation_source 'fine-focus sealed tube'
_diffrn_radiation_type MoK\a
_diffrn_radiation_wavelength 0.71073
_diffrn_reflns_av_R_equivalents 0.0286
_diffrn_reflns_av_sigmaI/netI 0.0263
_diffrn_reflns_limit_h_max 9
_diffrn_reflns_limit_h_min -9
_diffrn_reflns_limit_k_max 18
_diffrn_reflns_limit_k_min -18
_diffrn_reflns_limit_l_max 13
_diffrn_reflns_limit_l_min -12
_diffrn_reflns_number 9592
_diffrn_reflns_theta_full 23.80
_diffrn_reflns_theta_max 23.80
_diffrn_reflns_theta_min 2.15
_exptl_absorpt_coefficient_mu 0.078
_exptl_absorpt_correction_T_max 0.9922
_exptl_absorpt_correction_T_min 0.9876
_exptl_absorpt_correction_type none
_exptl_crystal_density_meas 0
_exptl_crystal_density_method 'not measured'
_exptl_crystal_F_000 600
_exptl_crystal_size_max 0.16
_exptl_crystal_size_mid 0.12
_exptl_crystal_size_min 0.10
_refine_diff_density_max 0.870
_refine_diff_density_min -0.260
_refine_diff_density_rms 0.058
_refine_ls_extinction_coef 0.007(5)
_refine_ls_extinction_expression Fc^*^=kFc[1+0.001xFc^2^\l^3^/sin(2\q)]^-1/4^
_refine_ls_extinction_method SHELXL
_refine_ls_goodness_of_fit_ref 1.094
_refine_ls_hydrogen_treatment mixed
_refine_ls_matrix_type full
_refine_ls_number_parameters 189
_refine_ls_number_reflns 2398
_refine_ls_number_restraints 0
_refine_ls_restrained_S_all 1.094
_refine_ls_R_factor_all 0.0739
_refine_ls_R_factor_gt 0.0630
_refine_ls_shift/su_max 0.000
_refine_ls_shift/su_mean 0.000
_refine_ls_structure_factor_coef Fsqd
_refine_ls_weighting_details 'calc w=1/[\s^2^(Fo^2^)+(0.1310P)^2^+0.5900P] where P=(Fo^2^+2Fc^2^)/3'
_refine_ls_weighting_scheme calc
_refine_ls_wR_factor_gt 0.2021
_refine_ls_wR_factor_ref 0.2112
_reflns_number_gt 1970
_reflns_number_total 2398
_reflns_threshold_expression >2sigma(I)
_cod_data_source_file co3000506_si_006.cif
_cod_data_source_block mo_120328i_0m
_cod_depositor_comments
;
The following automatic conversions were performed:

'_symmetry_cell_setting' value 'Monoclinic' changed to 'monoclinic'
according to /home/saulius/struct/CIF-dictionaries/cif_core.dic
dictionary named 'cif_core.dic' version 2.4.2 from 2011-04-26.

Automatic conversion script
Id: cif_fix_values 1891 2012-01-12 08:04:46Z andrius 
;
_cod_original_sg_symbol_H-M P2(1)/n
_cod_database_code 4506581

loop_
_symmetry_equiv_pos_as_xyz
'x, y, z'
'-x+1/2, y+1/2, -z+1/2'
'-x, -y, -z'
'x-1/2, -y-1/2, z-1/2'

loop_
_atom_site_label
_atom_site_type_symbol
_atom_site_fract_x
_atom_site_fract_y
_atom_site_fract_z
_atom_site_U_iso_or_equiv
_atom_site_adp_type
_atom_site_occupancy
_atom_site_symmetry_multiplicity
_atom_site_calc_flag
_atom_site_refinement_flags
C1 C 0.4163(3) 0.71696(17) 0.7557(2) 0.0524(7) Uani 1 1 d .
C2 C 0.5245(3) 0.71330(17) 0.6605(2) 0.0531(7) Uani 1 1 d .
C3 C 0.6562(3) 0.66663(16) 0.6903(2) 0.0462(7) Uani 1 1 d .
C4 C 0.6502(3) 0.63571(14) 0.8072(2) 0.0405(6) Uani 1 1 d .
C5 C 0.5112(3) 0.66545(14) 0.8485(2) 0.0421(6) Uani 1 1 d .
C6 C 0.4808(5) 0.7573(3) 0.5493(3) 0.0851(12) Uani 1 1 d .
H6A H 0.5715 0.7887 0.5303 0.128 Uiso 1 1 calc R
H6B H 0.3920 0.7939 0.5561 0.128 Uiso 1 1 calc R
H6C H 0.4509 0.7174 0.4901 0.128 Uiso 1 1 calc R
C7 C 0.7843(4) 0.64459(19) 0.6164(2) 0.0569(8) Uani 1 1 d .
H7A H 0.8881 0.6450 0.6624 0.068 Uiso 1 1 calc R
H7B H 0.7867 0.6862 0.5571 0.068 Uiso 1 1 calc R
C8 C 0.7574(5) 0.5611(2) 0.5614(3) 0.0875(12) Uani 1 1 d .
H8A H 0.7542 0.5197 0.6197 0.131 Uiso 1 1 calc R
H8B H 0.8437 0.5490 0.5167 0.131 Uiso 1 1 calc R
H8C H 0.6571 0.5612 0.5128 0.131 Uiso 1 1 calc R
C9 C 0.2497(3) 0.6767(2) 0.7191(3) 0.0651(9) Uani 1 1 d .
H9A H 0.1889 0.6763 0.7846 0.078 Uiso 1 1 calc R
H9B H 0.1917 0.7112 0.6608 0.078 Uiso 1 1 calc R
C10 C 0.2552(5) 0.5917(3) 0.6746(4) 0.0890(12) Uani 1 1 d .
H10A H 0.3041 0.5921 0.6046 0.133 Uiso 1 1 calc R
H10B H 0.1478 0.5702 0.6603 0.133 Uiso 1 1 calc R
H10C H 0.3173 0.5574 0.7298 0.133 Uiso 1 1 calc R
C11 C 0.3910(4) 0.80603(19) 0.7945(3) 0.0674(9) Uani 1 1 d .
H11A H 0.3329 0.8361 0.7314 0.081 Uiso 1 1 calc R
H11B H 0.3233 0.8048 0.8562 0.081 Uiso 1 1 calc R
C12 C 0.5348(6) 0.8511(2) 0.8327(4) 0.0995(13) Uani 1 1 d .
H12A H 0.5868 0.8260 0.9011 0.149 Uiso 1 1 calc R
H12B H 0.5078 0.9074 0.8484 0.149 Uiso 1 1 calc R
H12C H 0.6061 0.8500 0.7743 0.149 Uiso 1 1 calc R
C13 C 0.4739(3) 0.64869(15) 0.9571(2) 0.0448(6) Uani 1 1 d .
H13 H 0.3814 0.6700 0.9831 0.054 Uiso 1 1 calc R
C14 C 0.5793(3) 0.59873(15) 1.0266(2) 0.0417(6) Uani 1 1 d .
C15 C 0.7164(3) 0.56760(14) 0.9857(2) 0.0409(6) Uani 1 1 d .
C16 C 0.7548(3) 0.58569(15) 0.8776(2) 0.0415(6) Uani 1 1 d .
C17 C 0.4324(4) 0.6083(2) 1.1884(3) 0.0659(9) Uani 1 1 d .
H17A H 0.4423 0.6674 1.1936 0.099 Uiso 1 1 calc R
H17B H 0.4331 0.5854 1.2638 0.099 Uiso 1 1 calc R
H17C H 0.3332 0.5942 1.1433 0.099 Uiso 1 1 calc R
O1 O 0.8910(2) 0.55486(14) 0.83901(16) 0.0600(6) Uani 1 1 d .
H1 H 0.9393 0.5257 0.8887 0.090 Uiso 1 1 calc R
O2 O 0.8215(2) 0.51702(13) 1.05430(16) 0.0573(6) Uani 1 1 d .
H2 H 0.7807 0.5042 1.1120 0.086 Uiso 1 1 calc R
O3 O 0.5630(2) 0.57564(12) 1.13631(15) 0.0541(6) Uani 1 1 d .

loop_
_atom_site_aniso_label
_atom_site_aniso_U_11
_atom_site_aniso_U_22
_atom_site_aniso_U_33
_atom_site_aniso_U_23
_atom_site_aniso_U_13
_atom_site_aniso_U_12
C1 0.0493(16) 0.0566(16) 0.0515(15) 0.0084(12) 0.0068(12) 0.0198(12)
C2 0.0562(17) 0.0587(16) 0.0445(14) 0.0087(12) 0.0066(12) 0.0161(13)
C3 0.0446(15) 0.0509(14) 0.0436(14) 0.0057(11) 0.0074(11) 0.0050(11)
C4 0.0370(13) 0.0416(13) 0.0427(13) 0.0003(10) 0.0033(10) 0.0012(10)
C5 0.0394(14) 0.0439(13) 0.0428(13) 0.0004(10) 0.0039(11) 0.0050(10)
C6 0.088(3) 0.106(3) 0.063(2) 0.0291(19) 0.0166(18) 0.041(2)
C7 0.0546(17) 0.0683(18) 0.0504(15) 0.0107(13) 0.0172(13) 0.0089(13)
C8 0.104(3) 0.080(2) 0.084(2) -0.0073(19) 0.037(2) 0.017(2)
C9 0.0425(16) 0.088(2) 0.0629(18) 0.0038(15) -0.0018(13) 0.0133(14)
C10 0.071(2) 0.095(3) 0.098(3) 0.001(2) 0.001(2) -0.0007(19)
C11 0.078(2) 0.0579(18) 0.0681(19) 0.0065(14) 0.0178(16) 0.0230(16)
C12 0.106(3) 0.071(2) 0.124(3) -0.010(2) 0.023(3) -0.001(2)
C13 0.0403(14) 0.0460(13) 0.0493(14) -0.0027(11) 0.0107(11) 0.0058(11)
C14 0.0431(14) 0.0429(13) 0.0390(13) -0.0013(10) 0.0036(10) -0.0044(10)
C15 0.0362(13) 0.0432(13) 0.0419(13) 0.0039(10) -0.0020(10) 0.0010(10)
C16 0.0314(13) 0.0463(13) 0.0464(14) 0.0017(10) 0.0032(10) 0.0028(10)
C17 0.074(2) 0.072(2) 0.0563(17) 0.0005(14) 0.0270(15) -0.0011(16)
O1 0.0413(11) 0.0843(14) 0.0556(12) 0.0170(10) 0.0107(9) 0.0232(9)
O2 0.0454(11) 0.0726(13) 0.0535(12) 0.0213(9) 0.0031(8) 0.0139(9)
O3 0.0563(12) 0.0644(12) 0.0429(10) 0.0063(8) 0.0109(8) 0.0011(9)

loop_
_atom_type_symbol
_atom_type_description
_atom_type_scat_dispersion_real
_atom_type_scat_dispersion_imag
_atom_type_scat_source
C C 0.0033 0.0016 'International Tables Vol C Tables 4.2.6.8 and 6.1.1.4'
H H 0.0000 0.0000 'International Tables Vol C Tables 4.2.6.8 and 6.1.1.4'
O O 0.0106 0.0060 'International Tables Vol C Tables 4.2.6.8 and 6.1.1.4'

loop_
_geom_angle_atom_site_label_1
_geom_angle_atom_site_label_2
_geom_angle_atom_site_label_3
_geom_angle
C2 C1 C5 101.7(2)
C2 C1 C11 111.8(2)
C5 C1 C11 112.2(2)
C2 C1 C9 111.7(2)
C5 C1 C9 110.4(2)
C11 C1 C9 109.0(2)
C3 C2 C6 127.1(3)
C3 C2 C1 111.6(2)
C6 C2 C1 121.3(2)
C2 C3 C4 108.7(2)
C2 C3 C7 126.8(2)
C4 C3 C7 124.5(2)
C16 C4 C5 119.0(2)
C16 C4 C3 131.9(2)
C5 C4 C3 109.1(2)
C13 C5 C4 122.8(2)
C13 C5 C1 128.2(2)
C4 C5 C1 109.0(2)
C2 C6 H6A 109.5
C2 C6 H6B 109.5
H6A C6 H6B 109.5
C2 C6 H6C 109.5
H6A C6 H6C 109.5
H6B C6 H6C 109.5
C3 C7 C8 112.4(3)
C3 C7 H7A 109.1
C8 C7 H7A 109.1
C3 C7 H7B 109.1
C8 C7 H7B 109.1
H7A C7 H7B 107.8
C7 C8 H8A 109.5
C7 C8 H8B 109.5
H8A C8 H8B 109.5
C7 C8 H8C 109.5
H8A C8 H8C 109.5
H8B C8 H8C 109.5
C10 C9 C1 115.2(3)
C10 C9 H9A 108.5
C1 C9 H9A 108.5
C10 C9 H9B 108.5
C1 C9 H9B 108.5
H9A C9 H9B 107.5
C9 C10 H10A 109.5
C9 C10 H10B 109.5
H10A C10 H10B 109.5
C9 C10 H10C 109.5
H10A C10 H10C 109.5
H10B C10 H10C 109.5
C12 C11 C1 115.5(3)
C12 C11 H11A 108.4
C1 C11 H11A 108.4
C12 C11 H11B 108.4
C1 C11 H11B 108.4
H11A C11 H11B 107.5
C11 C12 H12A 109.5
C11 C12 H12B 109.5
H12A C12 H12B 109.5
C11 C12 H12C 109.5
H12A C12 H12C 109.5
H12B C12 H12C 109.5
C5 C13 C14 117.7(2)
C5 C13 H13 121.1
C14 C13 H13 121.1
O3 C14 C15 113.8(2)
O3 C14 C13 126.2(2)
C15 C14 C13 120.0(2)
C16 C15 C14 122.1(2)
C16 C15 O2 117.6(2)
C14 C15 O2 120.4(2)
O1 C16 C15 121.3(2)
O1 C16 C4 120.3(2)
C15 C16 C4 118.4(2)
O3 C17 H17A 109.5
O3 C17 H17B 109.5
H17A C17 H17B 109.5
O3 C17 H17C 109.5
H17A C17 H17C 109.5
H17B C17 H17C 109.5
C16 O1 H1 109.5
C15 O2 H2 109.5
C14 O3 C17 118.3(2)

loop_
_geom_bond_atom_site_label_1
_geom_bond_atom_site_label_2
_geom_bond_distance
C1 C2 1.519(4)
C1 C5 1.523(3)
C1 C11 1.531(4)
C1 C9 1.553(4)
C2 C3 1.348(4)
C2 C6 1.498(4)
C3 C4 1.469(3)
C3 C7 1.497(4)
C4 C16 1.392(3)
C4 C5 1.395(3)
C5 C13 1.376(3)
C6 H6A 0.9600
C6 H6B 0.9600
C6 H6C 0.9600
C7 C8 1.501(5)
C7 H7A 0.9700
C7 H7B 0.9700
C8 H8A 0.9600
C8 H8B 0.9600
C8 H8C 0.9600
C9 C10 1.472(5)
C9 H9A 0.9700
C9 H9B 0.9700
C10 H10A 0.9600
C10 H10B 0.9600
C10 H10C 0.9600
C11 C12 1.433(5)
C11 H11A 0.9700
C11 H11B 0.9700
C12 H12A 0.9600
C12 H12B 0.9600
C12 H12C 0.9600
C13 C14 1.390(3)
C13 H13 0.9300
C14 O3 1.365(3)
C14 C15 1.387(4)
C15 C16 1.379(3)
C15 O2 1.389(3)
C16 O1 1.367(3)
C17 O3 1.413(3)
C17 H17A 0.9600
C17 H17B 0.9600
C17 H17C 0.9600
O1 H1 0.8200
O2 H2 0.8200

loop_
_geom_hbond_atom_site_label_D
_geom_hbond_atom_site_label_H
_geom_hbond_atom_site_label_A
_geom_hbond_distance_DH
_geom_hbond_distance_HA
_geom_hbond_distance_DA
_geom_hbond_angle_DHA
_geom_hbond_site_symmetry_A
O1 H1 O2 0.82 2.15 2.831(2) 140.5 3_767
O1 H1 O2 0.82 2.29 2.732(3) 114.7 .
O2 H2 O3 0.82 2.20 2.641(3) 113.8 .

loop_
_geom_torsion_atom_site_label_1
_geom_torsion_atom_site_label_2
_geom_torsion_atom_site_label_3
_geom_torsion_atom_site_label_4
_geom_torsion
C5 C1 C2 C3 1.4(3)
C11 C1 C2 C3 121.2(3)
C9 C1 C2 C3 -116.3(3)
C5 C1 C2 C6 -179.1(3)
C11 C1 C2 C6 -59.3(4)
C9 C1 C2 C6 63.2(4)
C6 C2 C3 C4 179.9(3)
C1 C2 C3 C4 -0.6(3)
C6 C2 C3 C7 -3.5(5)
C1 C2 C3 C7 175.9(3)
C2 C3 C4 C16 -179.9(3)
C7 C3 C4 C16 3.4(4)
C2 C3 C4 C5 -0.5(3)
C7 C3 C4 C5 -177.2(2)
C16 C4 C5 C13 1.2(4)
C3 C4 C5 C13 -178.4(2)
C16 C4 C5 C1 -179.1(2)
C3 C4 C5 C1 1.4(3)
C2 C1 C5 C13 178.1(3)
C11 C1 C5 C13 58.5(4)
C9 C1 C5 C13 -63.3(3)
C2 C1 C5 C4 -1.6(3)
C11 C1 C5 C4 -121.2(3)
C9 C1 C5 C4 117.0(2)
C2 C3 C7 C8 -96.5(4)
C4 C3 C7 C8 79.6(4)
C2 C1 C9 C10 53.4(4)
C5 C1 C9 C10 -59.0(4)
C11 C1 C9 C10 177.4(3)
C2 C1 C11 C12 -57.0(4)
C5 C1 C11 C12 56.5(4)
C9 C1 C11 C12 179.1(3)
C4 C5 C13 C14 -1.1(4)
C1 C5 C13 C14 179.2(2)
C5 C13 C14 O3 179.8(2)
C5 C13 C14 C15 0.0(4)
O3 C14 C15 C16 -178.7(2)
C13 C14 C15 C16 1.2(4)
O3 C14 C15 O2 0.7(3)
C13 C14 C15 O2 -179.4(2)
C14 C15 C16 O1 179.6(2)
O2 C15 C16 O1 0.1(4)
C14 C15 C16 C4 -1.1(4)
O2 C15 C16 C4 179.5(2)
C5 C4 C16 O1 179.3(2)
C3 C4 C16 O1 -1.3(4)
C5 C4 C16 C15 0.0(4)
C3 C4 C16 C15 179.4(2)
C15 C14 O3 C17 176.1(2)
C13 C14 O3 C17 -3.7(4)

loop_
_cod_related_entry_id
_cod_related_entry_database
_cod_related_entry_code
1 ChemSpider 30652470
